data_4515260
loop_
_publ_author_name
'Witkowski, Tomasz G.'
'Sebastiao, Elena'
'Gabidullin, Bulat'
'Hu, Anguang'
'Zhang, Fan'
'Murugesu, Muralee'

_publ_section_title
;
 2,3,5,6-Tetra(1H-tetrazol-5-yl)pyrazine: A Thermally Stable Nitrogen-Rich
 Energetic Material
;
_journal_issue 2
_journal_name_full 'ACS Applied Energy Materials'
_journal_page_first 589
_journal_paper_doi 10.1021/acsaem.7b00138
_journal_volume 1
_journal_year 2018
_chemical_formula_moiety 'C8 H4 N18, 2(C4 H8 O), 2(H2 O)'
_chemical_formula_sum 'C16 H24 N18 O4'
_chemical_formula_weight 532.53
_chemical_name_systematic '2,3,5,6-tetra(1H-tetrazol-5-yl)pyrazine bis tetrahydrofuran solvate dihydrate'
_space_group_crystal_system monoclinic
_space_group_IT_number 14
_space_group_name_Hall '-P 2ybc'
_space_group_name_H-M_alt 'P 1 21/c 1'
_atom_sites_solution_hydrogens mixed
_audit_creation_method SHELXL-2016/6
_audit_update_record
;
2017-08-04 deposited with the CCDC.
2017-09-18 downloaded from the CCDC.
;
_cell_angle_alpha 90
_cell_angle_beta 92.050(11)
_cell_angle_gamma 90
_cell_formula_units_Z 2
_cell_length_a 14.614(11)
_cell_length_b 6.058(4)
_cell_length_c 14.036(10)
_cell_measurement_reflns_used 1540
_cell_measurement_temperature 200(2)
_cell_measurement_theta_max 24.27
_cell_measurement_theta_min 2.90
_cell_volume 1241.8(15)
_computing_cell_refinement 'APEX II (Bruker, 2009)'
_computing_data_collection 'APEX II (Bruker, 2009)'
_computing_data_reduction 'SAINT (Bruker)'
_computing_molecular_graphics 'Mercury (Macrae et al., 2008)'
_computing_publication_material 'CIFTAB (Sheldrick, 1997)'
_computing_structure_refinement 'SHELXL-2014/7 (Sheldrick, 2014)'
_computing_structure_solution 'XT (Sheldrick, 2014)'
_diffrn_ambient_temperature 200(2)
_diffrn_measured_fraction_theta_full 1.000
_diffrn_measured_fraction_theta_max 0.921
_diffrn_measurement_device_type 'Bruker APEX-II CCD'
_diffrn_measurement_method '\f and \w scans'
_diffrn_radiation_type MoK\a
_diffrn_radiation_wavelength 0.71073
_diffrn_reflns_av_R_equivalents 0.0343
_diffrn_reflns_av_unetI/netI 0.0462
_diffrn_reflns_Laue_measured_fraction_full 1.000
_diffrn_reflns_Laue_measured_fraction_max 0.921
_diffrn_reflns_limit_h_max 19
_diffrn_reflns_limit_h_min -19
_diffrn_reflns_limit_k_max 7
_diffrn_reflns_limit_k_min -8
_diffrn_reflns_limit_l_max 18
_diffrn_reflns_limit_l_min -16
_diffrn_reflns_number 8780
_diffrn_reflns_point_group_measured_fraction_full 1.000
_diffrn_reflns_point_group_measured_fraction_max 0.921
_diffrn_reflns_theta_full 25.242
_diffrn_reflns_theta_max 28.765
_diffrn_reflns_theta_min 1.394
_exptl_absorpt_coefficient_mu 0.110
_exptl_absorpt_correction_T_max 0.7458
_exptl_absorpt_correction_T_min 0.6405
_exptl_absorpt_correction_type multi-scan
_exptl_absorpt_process_details 'SADABS, Bruker (2003)'
_exptl_crystal_colour white
_exptl_crystal_density_diffrn 1.424
_exptl_crystal_description prism
_exptl_crystal_F_000 556
_exptl_crystal_size_max 0.842
_exptl_crystal_size_mid 0.154
_exptl_crystal_size_min 0.121
_refine_diff_density_max 0.460
_refine_diff_density_min -0.375
_refine_diff_density_rms 0.055
_refine_ls_extinction_method none
_refine_ls_goodness_of_fit_ref 1.039
_refine_ls_hydrogen_treatment mixed
_refine_ls_matrix_type full
_refine_ls_number_parameters 188
_refine_ls_number_reflns 2974
_refine_ls_number_restraints 4
_refine_ls_restrained_S_all 1.039
_refine_ls_R_factor_all 0.0949
_refine_ls_R_factor_gt 0.0618
_refine_ls_shift/su_max 0.000
_refine_ls_shift/su_mean 0.000
_refine_ls_structure_factor_coef Fsqd
_refine_ls_weighting_details 'w=1/[\s^2^(Fo^2^)+(0.0942P)^2^+0.3033P] where P=(Fo^2^+2Fc^2^)/3'
_refine_ls_weighting_scheme calc
_refine_ls_wR_factor_gt 0.1618
_refine_ls_wR_factor_ref 0.1828
_reflns_Friedel_coverage 0.000
_reflns_number_gt 1944
_reflns_number_total 2974
_reflns_threshold_expression 'I > 2\s(I)'
_cod_data_source_file ae7b00138_si_002.cif
_cod_data_source_block mm934
_cod_original_sg_symbol_H-M 'P 21/c'
_cod_database_code 4515260
_shelx_shelxl_version_number 2016/6
_shelx_space_group_comment
;
The symmetry employed for this shelxl refinement is uniquely defined
by the following loop, which should always be used as a source of
symmetry information in preference to the above space-group names.
They are only intended as comments.
;
_shelx_estimated_absorpt_t_min 0.913
_shelx_estimated_absorpt_t_max 0.987

loop_
_space_group_symop_operation_xyz
'x, y, z'
'-x, y+1/2, -z+1/2'
'-x, -y, -z'
'x, -y-1/2, z-1/2'

loop_
_atom_site_label
_atom_site_type_symbol
_atom_site_fract_x
_atom_site_fract_y
_atom_site_fract_z
_atom_site_U_iso_or_equiv
_atom_site_adp_type
_atom_site_occupancy
_atom_site_site_symmetry_order
_atom_site_calc_flag
_atom_site_refinement_flags_posn
_atom_site_refinement_flags_adp
C1 C 0.58705(14) 0.9679(4) 0.53510(14) 0.0299(5) Uani 1 1 d . .
C2 C 0.68214(14) 0.9103(4) 0.56578(15) 0.0347(5) Uani 1 1 d . .
C3 C 0.46591(13) 0.8499(3) 0.43651(15) 0.0290(5) Uani 1 1 d . .
C4 C 0.43859(14) 0.6719(4) 0.37000(15) 0.0317(5) Uani 1 1 d . .
C5 C 0.87985(18) 0.4207(5) 0.3569(2) 0.0572(7) Uani 1 1 d . .
H5A H 0.852404 0.537542 0.396045 0.069 Uiso 1 1 calc R U
H5B H 0.915096 0.491405 0.306260 0.069 Uiso 1 1 calc R U
C6 C 0.9389(3) 0.2788(7) 0.4158(4) 0.125(2) Uani 1 1 d . .
H6A H 0.920982 0.285687 0.483112 0.151 Uiso 1 1 calc R U
H6B H 1.003447 0.327019 0.412504 0.151 Uiso 1 1 calc R U
C7 C 0.9284(2) 0.0532(6) 0.3792(3) 0.0802(11) Uani 1 1 d . .
H7A H 0.920439 -0.052565 0.431977 0.096 Uiso 1 1 calc R U
H7B H 0.982676 0.009074 0.343423 0.096 Uiso 1 1 calc R U
C8 C 0.8451(2) 0.0597(5) 0.3151(3) 0.0741(10) Uani 1 1 d . .
H8A H 0.860738 0.017339 0.249517 0.089 Uiso 1 1 calc R U
H8B H 0.798714 -0.045276 0.337744 0.089 Uiso 1 1 calc R U
N1 N 0.55076(11) 0.8235(3) 0.47284(12) 0.0308(4) Uani 1 1 d . .
N2 N 0.73822(13) 1.0071(4) 0.63015(15) 0.0442(5) Uani 1 1 d D .
N3 N 0.81752(14) 0.8949(4) 0.63546(17) 0.0558(6) Uani 1 1 d . .
N4 N 0.80906(15) 0.7326(4) 0.57508(18) 0.0595(7) Uani 1 1 d . .
N5 N 0.72514(13) 0.7363(4) 0.53087(15) 0.0471(6) Uani 1 1 d . .
N6 N 0.49238(13) 0.4991(3) 0.35312(13) 0.0346(5) Uani 1 1 d D .
N7 N 0.44976(14) 0.3703(3) 0.28807(14) 0.0444(5) Uani 1 1 d . .
N8 N 0.37185(14) 0.4626(4) 0.26530(15) 0.0482(6) Uani 1 1 d . .
N9 N 0.36289(13) 0.6519(3) 0.31595(14) 0.0429(5) Uani 1 1 d . .
O1 O 0.80953(11) 0.2792(3) 0.31565(13) 0.0482(5) Uani 1 1 d . .
O2 O 0.65672(12) 0.3803(3) 0.41898(14) 0.0464(5) Uani 1 1 d D .
H2 H 0.729(2) 1.132(3) 0.660(2) 0.071(10) Uiso 1 1 d D .
H2A H 0.6767(19) 0.488(4) 0.448(2) 0.061(10) Uiso 1 1 d D .
H2B H 0.695(2) 0.332(6) 0.385(2) 0.088(12) Uiso 1 1 d D .
H6 H 0.5490(11) 0.468(4) 0.3754(18) 0.050(8) Uiso 1 1 d D .

loop_
_atom_site_aniso_label
_atom_site_aniso_U_11
_atom_site_aniso_U_22
_atom_site_aniso_U_33
_atom_site_aniso_U_23
_atom_site_aniso_U_13
_atom_site_aniso_U_12
C1 0.0322(11) 0.0306(11) 0.0269(10) 0.0030(9) 0.0023(8) -0.0016(8)
C2 0.0329(11) 0.0383(13) 0.0331(12) -0.0020(10) 0.0026(9) 0.0019(9)
C3 0.0307(11) 0.0274(11) 0.0289(11) 0.0029(9) 0.0026(8) -0.0011(8)
C4 0.0327(11) 0.0326(12) 0.0298(11) 0.0018(9) 0.0040(9) -0.0005(9)
C5 0.0454(15) 0.0571(18) 0.0687(19) -0.0027(15) -0.0035(13) -0.0052(13)
C6 0.096(3) 0.077(3) 0.197(5) -0.014(3) -0.086(3) 0.003(2)
C7 0.064(2) 0.067(2) 0.108(3) 0.000(2) -0.0242(19) 0.0133(17)
C8 0.0619(19) 0.0583(19) 0.100(3) -0.0185(19) -0.0275(17) 0.0193(16)
N1 0.0329(9) 0.0286(10) 0.0310(10) 0.0019(8) 0.0026(7) 0.0019(7)
N2 0.0332(10) 0.0505(14) 0.0483(12) -0.0106(11) -0.0056(8) 0.0061(9)
N3 0.0375(12) 0.0691(16) 0.0601(14) -0.0166(13) -0.0083(10) 0.0125(11)
N4 0.0428(12) 0.0709(16) 0.0637(15) -0.0209(13) -0.0122(11) 0.0193(11)
N5 0.0368(10) 0.0538(13) 0.0501(13) -0.0115(10) -0.0077(9) 0.0140(9)
N6 0.0399(11) 0.0307(10) 0.0333(10) -0.0026(8) 0.0015(8) 0.0012(8)
N7 0.0480(12) 0.0410(12) 0.0445(12) -0.0113(10) 0.0041(9) -0.0029(9)
N8 0.0469(12) 0.0466(13) 0.0507(13) -0.0177(10) -0.0021(9) 0.0016(10)
N9 0.0407(11) 0.0426(12) 0.0453(12) -0.0131(10) -0.0032(9) 0.0000(9)
O1 0.0394(9) 0.0494(11) 0.0555(11) -0.0045(9) -0.0042(8) 0.0069(8)
O2 0.0419(10) 0.0429(11) 0.0545(12) -0.0059(9) 0.0034(8) 0.0049(8)

loop_
_atom_type_symbol
_atom_type_description
_atom_type_scat_dispersion_real
_atom_type_scat_dispersion_imag
_atom_type_scat_source
C C 0.0033 0.0016 'International Tables Vol C Tables 4.2.6.8 and 6.1.1.4'
H H 0.0000 0.0000 'International Tables Vol C Tables 4.2.6.8 and 6.1.1.4'
N N 0.0061 0.0033 'International Tables Vol C Tables 4.2.6.8 and 6.1.1.4'
O O 0.0106 0.0060 'International Tables Vol C Tables 4.2.6.8 and 6.1.1.4'

loop_
_geom_angle_atom_site_label_1
_geom_angle_atom_site_label_2
_geom_angle_atom_site_label_3
_geom_angle
_geom_angle_site_symmetry_1
_geom_angle_site_symmetry_3
N1 C1 C3 119.23(19) . 3_676
N1 C1 C2 112.53(19) . .
C3 C1 C2 128.2(2) 3_676 .
N5 C2 N2 108.1(2) . .
N5 C2 C1 122.0(2) . .
N2 C2 C1 129.8(2) . .
N1 C3 C1 119.78(19) . 3_676
N1 C3 C4 112.46(17) . .
C1 C3 C4 127.74(19) 3_676 .
N9 C4 N6 108.2(2) . .
N9 C4 C3 129.2(2) . .
N6 C4 C3 122.60(19) . .
O1 C5 C6 106.1(3) . .
O1 C5 H5A 110.5 . .
C6 C5 H5A 110.5 . .
O1 C5 H5B 110.5 . .
C6 C5 H5B 110.5 . .
H5A C5 H5B 108.7 . .
C5 C6 C7 107.4(3) . .
C5 C6 H6A 110.2 . .
C7 C6 H6A 110.2 . .
C5 C6 H6B 110.2 . .
C7 C6 H6B 110.2 . .
H6A C6 H6B 108.5 . .
C6 C7 C8 105.1(3) . .
C6 C7 H7A 110.7 . .
C8 C7 H7A 110.7 . .
C6 C7 H7B 110.7 . .
C8 C7 H7B 110.7 . .
H7A C7 H7B 108.8 . .
O1 C8 C7 108.1(3) . .
O1 C8 H8A 110.1 . .
C7 C8 H8A 110.1 . .
O1 C8 H8B 110.1 . .
C7 C8 H8B 110.1 . .
H8A C8 H8B 108.4 . .
C1 N1 C3 120.98(17) . .
C2 N2 N3 108.9(2) . .
C2 N2 H2 127(2) . .
N3 N2 H2 124(2) . .
N4 N3 N2 106.5(2) . .
N3 N4 N5 110.4(2) . .
C2 N5 N4 106.0(2) . .
C4 N6 N7 108.39(19) . .
C4 N6 H6 130.4(18) . .
N7 N6 H6 121.1(18) . .
N8 N7 N6 107.45(19) . .
N7 N8 N9 109.57(19) . .
C4 N9 N8 106.42(19) . .
C8 O1 C5 107.5(2) . .
H2A O2 H2B 110(3) . .

loop_
_geom_bond_atom_site_label_1
_geom_bond_atom_site_label_2
_geom_bond_distance
_geom_bond_site_symmetry_2
C1 N1 1.333(3) .
C1 C3 1.414(3) 3_676
C1 C2 1.482(3) .
C2 N5 1.330(3) .
C2 N2 1.334(3) .
C3 N1 1.333(3) .
C3 C4 1.472(3) .
C4 N9 1.324(3) .
C4 N6 1.335(3) .
C5 O1 1.443(3) .
C5 C6 1.455(5) .
C5 H5A 0.9900 .
C5 H5B 0.9900 .
C6 C7 1.467(5) .
C6 H6A 0.9900 .
C6 H6B 0.9900 .
C7 C8 1.489(4) .
C7 H7A 0.9900 .
C7 H7B 0.9900 .
C8 O1 1.427(4) .
C8 H8A 0.9900 .
C8 H8B 0.9900 .
N2 N3 1.343(3) .
N2 H2 0.875(14) .
N3 N4 1.301(3) .
N4 N5 1.355(3) .
N6 N7 1.338(3) .
N6 H6 0.894(14) .
N7 N8 1.298(3) .
N8 N9 1.358(3) .
O2 H2A 0.819(18) .
O2 H2B 0.807(18) .

loop_
_geom_hbond_atom_site_label_D
_geom_hbond_atom_site_label_H
_geom_hbond_atom_site_label_A
_geom_hbond_distance_DH
_geom_hbond_distance_HA
_geom_hbond_distance_DA
_geom_hbond_angle_DHA
_geom_hbond_site_symmetry_A
N2 H2 N9 0.875(14) 1.92(2) 2.665(3) 142(3) 3_676
N2 H2 O1 0.875(14) 2.50(3) 3.057(3) 122(2) 4_576
O2 H2A N5 0.819(18) 2.013(18) 2.829(3) 175(3) .
O2 H2B O1 0.807(18) 1.99(2) 2.774(3) 165(4) .
N6 H6 O2 0.894(14) 1.751(14) 2.642(3) 175(3) .
N2 H2 N9 0.875(14) 1.92(2) 2.665(3) 142(3) 3_676
N2 H2 O1 0.875(14) 2.50(3) 3.057(3) 122(2) 4_576
O2 H2A N5 0.819(18) 2.013(18) 2.829(3) 175(3) .
O2 H2B O1 0.807(18) 1.99(2) 2.774(3) 165(4) .
N6 H6 O2 0.894(14) 1.751(14) 2.642(3) 175(3) .

loop_
_geom_torsion_atom_site_label_1
_geom_torsion_atom_site_label_2
_geom_torsion_atom_site_label_3
_geom_torsion_atom_site_label_4
_geom_torsion
_geom_torsion_site_symmetry_1
N1 C1 C2 N5 2.1(3) .
C3 C1 C2 N5 -177.8(2) 3_676
N1 C1 C2 N2 -176.0(2) .
C3 C1 C2 N2 4.1(4) 3_676
N1 C3 C4 N9 -174.6(2) .
C1 C3 C4 N9 6.7(4) 3_676
N1 C3 C4 N6 3.3(3) .
C1 C3 C4 N6 -175.4(2) 3_676
O1 C5 C6 C7 23.6(5) .
C5 C6 C7 C8 -14.3(6) .
C6 C7 C8 O1 -0.3(5) .
C3 C1 N1 C3 0.6(3) 3_676
C2 C1 N1 C3 -179.26(18) .
C1 C3 N1 C1 -0.7(3) 3_676
C4 C3 N1 C1 -179.47(18) .
N5 C2 N2 N3 0.6(3) .
C1 C2 N2 N3 178.9(2) .
C2 N2 N3 N4 -0.1(3) .
N2 N3 N4 N5 -0.4(3) .
N2 C2 N5 N4 -0.8(3) .
C1 C2 N5 N4 -179.3(2) .
N3 N4 N5 C2 0.7(3) .
N9 C4 N6 N7 -0.1(2) .
C3 C4 N6 N7 -178.37(19) .
C4 N6 N7 N8 0.3(2) .
N6 N7 N8 N9 -0.4(3) .
N6 C4 N9 N8 -0.2(2) .
C3 C4 N9 N8 178.0(2) .
N7 N8 N9 C4 0.4(3) .
C7 C8 O1 C5 14.9(4) .
C6 C5 O1 C8 -23.7(4) .
